data_7158721
loop_
_publ_author_name
'Liu, Dan'
'Liu, Xueyan'
'Sun, Jing'
'Han, Ying'
'Yan, Chao-Guo'

_publ_section_title
;
 Domino reaction of bindone and 1,3-dipolarophiles for the synthesis of
 diverse spiro and fused indeno[1,2-<i>a</i>]fluorene-7,12-diones.
;
_journal_issue 24
_journal_name_full 'Organic &amp; biomolecular chemistry'
_journal_page_first 4964
_journal_page_last 4969
_journal_paper_doi 10.1039/d2ob00815g
_journal_volume 20
_journal_year 2022
_chemical_formula_moiety 'C43 H27 N O5'
_chemical_formula_sum 'C43 H27 N O5'
_chemical_formula_weight 637.65
_space_group_crystal_system monoclinic
_space_group_IT_number 14
_space_group_name_Hall '-P 2ybc'
_space_group_name_H-M_alt 'P 1 21/c 1'
_atom_sites_solution_hydrogens geom
_audit_creation_method SHELXL-2014/7
_audit_update_record
;
2022-02-23 deposited with the CCDC.	2022-05-30 downloaded from the CCDC.
;
_cell_angle_alpha 90
_cell_angle_beta 90.279(2)
_cell_angle_gamma 90
_cell_formula_units_Z 4
_cell_length_a 13.3642(11)
_cell_length_b 14.9517(12)
_cell_length_c 20.5922(15)
_cell_measurement_reflns_used 4775
_cell_measurement_temperature 296(2)
_cell_measurement_theta_max 20.97
_cell_measurement_theta_min 2.27
_cell_volume 4114.6(6)
_computing_structure_refinement 'SHELXL-2014/7 (Sheldrick, 2014)'
_diffrn_ambient_temperature 296(2)
_diffrn_measured_fraction_theta_full 0.996
_diffrn_measured_fraction_theta_max 0.996
_diffrn_measurement_device_type 'Bruker APEX-II CCD'
_diffrn_measurement_method '\f and \w scans'
_diffrn_radiation_type MoK\a
_diffrn_radiation_wavelength 0.71073
_diffrn_reflns_av_R_equivalents 0.1086
_diffrn_reflns_av_unetI/netI 0.1312
_diffrn_reflns_Laue_measured_fraction_full 0.996
_diffrn_reflns_Laue_measured_fraction_max 0.996
_diffrn_reflns_limit_h_max 16
_diffrn_reflns_limit_h_min -16
_diffrn_reflns_limit_k_max 16
_diffrn_reflns_limit_k_min -18
_diffrn_reflns_limit_l_max 24
_diffrn_reflns_limit_l_min -25
_diffrn_reflns_number 33607
_diffrn_reflns_point_group_measured_fraction_full 0.996
_diffrn_reflns_point_group_measured_fraction_max 0.996
_diffrn_reflns_theta_full 25.242
_diffrn_reflns_theta_max 26.000
_diffrn_reflns_theta_min 2.044
_exptl_absorpt_coefficient_mu 0.067
_exptl_absorpt_correction_T_max 0.7456
_exptl_absorpt_correction_T_min 0.6410
_exptl_absorpt_correction_type multi-scan
_exptl_absorpt_process_details sadabs
_exptl_crystal_colour yellow
_exptl_crystal_density_diffrn 1.029
_exptl_crystal_description block
_exptl_crystal_F_000 1328
_exptl_crystal_size_max 0.260
_exptl_crystal_size_mid 0.220
_exptl_crystal_size_min 0.180
_refine_diff_density_max 0.174
_refine_diff_density_min -0.154
_refine_diff_density_rms 0.037
_refine_ls_extinction_method none
_refine_ls_goodness_of_fit_ref 0.975
_refine_ls_hydrogen_treatment constr
_refine_ls_matrix_type full
_refine_ls_number_parameters 443
_refine_ls_number_reflns 8083
_refine_ls_number_restraints 0
_refine_ls_restrained_S_all 0.975
_refine_ls_R_factor_all 0.1722
_refine_ls_R_factor_gt 0.0622
_refine_ls_shift/su_max 0.001
_refine_ls_shift/su_mean 0.000
_refine_ls_structure_factor_coef Fsqd
_refine_ls_weighting_details 'w=1/[\s^2^(Fo^2^)+(0.0828P)^2^] where P=(Fo^2^+2Fc^2^)/3'
_refine_ls_weighting_scheme calc
_refine_ls_wR_factor_gt 0.1425
_refine_ls_wR_factor_ref 0.1831
_reflns_Friedel_coverage 0.000
_reflns_number_gt 3465
_reflns_number_total 8083
_reflns_threshold_expression 'I > 2\s(I)'
_cod_data_source_file d2ob00815g2.cif
_cod_data_source_block 6b
_cod_depositor_comments 'Adding full bibliography for 7158713--7158721.cif.'
_cod_original_sg_symbol_H-M 'P 21/c'
_cod_database_code 7158721
_shelx_shelxl_version_number 2014/7
_shelx_space_group_comment
;
The symmetry employed for this shelxl refinement is uniquely defined
by the following loop, which should always be used as a source of
symmetry information in preference to the above space-group names.
They are only intended as comments.
;
_shelx_estimated_absorpt_t_min 0.983
_shelx_estimated_absorpt_t_max 0.988

loop_
_space_group_symop_operation_xyz
'x, y, z'
'-x, y+1/2, -z+1/2'
'-x, -y, -z'
'x, -y-1/2, z-1/2'

loop_
_atom_site_label
_atom_site_type_symbol
_atom_site_fract_x
_atom_site_fract_y
_atom_site_fract_z
_atom_site_U_iso_or_equiv
_atom_site_adp_type
_atom_site_occupancy
_atom_site_site_symmetry_order
_atom_site_calc_flag
_atom_site_refinement_flags_posn
_atom_site_refinement_flags_adp
_atom_site_refinement_flags_occupancy
_atom_site_disorder_assembly
_atom_site_disorder_group
C1 C 0.87840(19) 0.09916(19) 0.90672(12) 0.0443(7) Uani 1 1 d . . . . .
C2 C 0.9237(2) 0.1851(2) 0.88354(14) 0.0568(8) Uani 1 1 d . . . . .
C3 C 0.9675(2) 0.1634(2) 0.81911(14) 0.0627(9) Uani 1 1 d . . . . .
C4 C 1.0180(2) 0.2178(3) 0.77606(18) 0.0836(11) Uani 1 1 d . . . . .
H4 H 1.0271 0.2785 0.7839 0.100 Uiso 1 1 calc R U . . .
C5 C 1.0549(3) 0.1764(4) 0.7197(2) 0.1057(16) Uani 1 1 d . . . . .
H5 H 1.0889 0.2107 0.6893 0.127 Uiso 1 1 calc R U . . .
C6 C 1.0419(3) 0.0870(4) 0.70850(19) 0.1082(15) Uani 1 1 d . . . . .
H6 H 1.0690 0.0613 0.6714 0.130 Uiso 1 1 calc R U . . .
C7 C 0.9888(2) 0.0338(3) 0.75169(14) 0.0865(12) Uani 1 1 d . . . . .
H7 H 0.9783 -0.0266 0.7434 0.104 Uiso 1 1 calc R U . . .
C8 C 0.9521(2) 0.0736(3) 0.80734(13) 0.0611(9) Uani 1 1 d . . . . .
C9 C 0.8929(2) 0.0356(2) 0.86276(12) 0.0485(7) Uani 1 1 d . . . . .
C10 C 0.8546(2) -0.05767(19) 0.86619(12) 0.0487(8) Uani 1 1 d . . . . .
H10 H 0.9100 -0.1001 0.8612 0.058 Uiso 1 1 calc R U . . .
C11 C 0.7767(2) -0.0728(2) 0.81275(14) 0.0643(9) Uani 1 1 d . . . . .
C12 C 0.6769(2) -0.0736(2) 0.84304(13) 0.0574(8) Uani 1 1 d . . . . .
C13 C 0.5843(3) -0.0739(2) 0.81311(15) 0.0824(11) Uani 1 1 d . . . . .
H13 H 0.5791 -0.0732 0.7681 0.099 Uiso 1 1 calc R U . . .
C14 C 0.4997(3) -0.0754(3) 0.85088(17) 0.0834(11) Uani 1 1 d . . . . .
H14 H 0.4366 -0.0748 0.8317 0.100 Uiso 1 1 calc R U . . .
C15 C 0.5095(2) -0.0778(2) 0.91808(16) 0.0666(9) Uani 1 1 d . . . . .
H15 H 0.4522 -0.0791 0.9436 0.080 Uiso 1 1 calc R U . . .
C16 C 0.6023(2) -0.07843(18) 0.94785(13) 0.0530(8) Uani 1 1 d . . . . .
H16 H 0.6077 -0.0812 0.9928 0.064 Uiso 1 1 calc R U . . .
C17 C 0.6876(2) -0.07476(18) 0.90969(13) 0.0467(7) Uani 1 1 d . . . . .
C18 C 0.79835(19) -0.07669(17) 0.92995(11) 0.0416(7) Uani 1 1 d . . . . .
C19 C 0.8170(2) -0.1739(2) 0.95055(14) 0.0537(8) Uani 1 1 d . . . . .
C20 C 0.8052(2) -0.1985(2) 1.01983(14) 0.0544(8) Uani 1 1 d . . . . .
C21 C 0.8113(3) -0.2886(2) 1.0387(2) 0.0816(11) Uani 1 1 d . . . . .
H21 H 0.8251 -0.3324 1.0080 0.098 Uiso 1 1 calc R U . . .
C22 C 0.7968(3) -0.3122(3) 1.1022(2) 0.0922(12) Uani 1 1 d . . . . .
H22 H 0.8017 -0.3719 1.1144 0.111 Uiso 1 1 calc R U . . .
C23 C 0.7754(2) -0.2487(3) 1.14801(19) 0.0787(11) Uani 1 1 d . . . . .
H23 H 0.7648 -0.2656 1.1909 0.094 Uiso 1 1 calc R U . . .
C24 C 0.7693(2) -0.1599(2) 1.13057(15) 0.0644(9) Uani 1 1 d . . . . .
H24 H 0.7553 -0.1170 1.1619 0.077 Uiso 1 1 calc R U . . .
C25 C 0.7839(2) -0.1338(2) 1.06650(13) 0.0488(7) Uani 1 1 d . . . . .
C26 C 0.77865(19) -0.0385(2) 1.04873(12) 0.0438(7) Uani 1 1 d . . . . .
C27 C 0.82776(18) -0.01312(16) 0.98564(11) 0.0382(7) Uani 1 1 d . . . . .
H27 H 0.8988 -0.0259 0.9931 0.046 Uiso 1 1 calc R U . . .
C28 C 0.8854(2) 0.13528(18) 1.02533(13) 0.0445(7) Uani 1 1 d . . . . .
C29 C 0.82548(18) 0.08816(17) 0.97036(11) 0.0378(7) Uani 1 1 d . . . . .
C30 C 0.7282(2) 0.14099(17) 0.97127(12) 0.0408(7) Uani 1 1 d . . . . .
C31 C 0.6470(2) 0.14065(19) 0.93042(13) 0.0488(7) Uani 1 1 d . . . . .
H31 H 0.6432 0.0991 0.8969 0.059 Uiso 1 1 calc R U . . .
C32 C 0.5697(2) 0.2029(2) 0.93901(15) 0.0585(8) Uani 1 1 d . . . . .
C33 C 0.4799(2) 0.2017(2) 0.89375(17) 0.0839(11) Uani 1 1 d . . . . .
H33A H 0.4267 0.2362 0.9124 0.126 Uiso 1 1 calc R U . . .
H33B H 0.4579 0.1411 0.8876 0.126 Uiso 1 1 calc R U . . .
H33C H 0.4981 0.2269 0.8526 0.126 Uiso 1 1 calc R U . . .
C34 C 0.5782(2) 0.2641(2) 0.98849(17) 0.0694(10) Uani 1 1 d . . . . .
H34 H 0.5265 0.3048 0.9947 0.083 Uiso 1 1 calc R U . . .
C35 C 0.6604(3) 0.2677(2) 1.02930(16) 0.0672(9) Uani 1 1 d . . . . .
H35 H 0.6645 0.3098 1.0624 0.081 Uiso 1 1 calc R U . . .
C36 C 0.7359(2) 0.20684(19) 1.01924(13) 0.0482(7) Uani 1 1 d . . . . .
C37 C 0.8630(2) 0.2604(2) 1.10225(14) 0.0636(9) Uani 1 1 d . . . . .
H37A H 0.8526 0.3219 1.0888 0.076 Uiso 1 1 calc R U . . .
H37B H 0.9344 0.2517 1.1085 0.076 Uiso 1 1 calc R U . . .
C38 C 0.8110(2) 0.2456(3) 1.16609(16) 0.0677(9) Uani 1 1 d . . . . .
C39 C 0.8090(3) 0.1623(3) 1.19321(17) 0.0936(12) Uani 1 1 d . . . . .
H39 H 0.8387 0.1145 1.1718 0.112 Uiso 1 1 calc R U . . .
C40 C 0.7618(4) 0.1484(4) 1.2537(2) 0.1287(18) Uani 1 1 d . . . . .
H40 H 0.7589 0.0915 1.2718 0.154 Uiso 1 1 calc R U . . .
C41 C 0.7202(4) 0.2207(5) 1.2855(3) 0.136(2) Uani 1 1 d . . . . .
H41 H 0.6918 0.2129 1.3262 0.164 Uiso 1 1 calc R U . . .
C42 C 0.7206(4) 0.3029(5) 1.2577(2) 0.1272(19) Uani 1 1 d . . . . .
H42 H 0.6900 0.3507 1.2787 0.153 Uiso 1 1 calc R U . . .
C43 C 0.7665(3) 0.3161(3) 1.19819(19) 0.0954(13) Uani 1 1 d . . . . .
H43 H 0.7674 0.3728 1.1798 0.114 Uiso 1 1 calc R U . . .
N1 N 0.82867(17) 0.20147(15) 1.05087(10) 0.0492(6) Uani 1 1 d . . . . .
O1 O 0.92460(18) 0.25580(16) 0.91186(12) 0.0819(7) Uani 1 1 d . . . . .
O2 O 0.79442(18) -0.08218(17) 0.75512(10) 0.0971(8) Uani 1 1 d . . . . .
O3 O 0.83588(17) -0.23019(14) 0.90982(11) 0.0791(7) Uani 1 1 d . . . . .
O4 O 0.74076(14) 0.01643(13) 1.08466(8) 0.0596(6) Uani 1 1 d . . . . .
O5 O 0.96922(15) 0.11429(13) 1.04329(9) 0.0593(6) Uani 1 1 d . . . . .

loop_
_atom_site_aniso_label
_atom_site_aniso_U_11
_atom_site_aniso_U_22
_atom_site_aniso_U_33
_atom_site_aniso_U_23
_atom_site_aniso_U_13
_atom_site_aniso_U_12
C1 0.0326(17) 0.060(2) 0.0403(16) 0.0054(15) 0.0015(13) -0.0005(14)
C2 0.050(2) 0.065(2) 0.055(2) 0.0085(17) -0.0034(15) -0.0080(18)
C3 0.039(2) 0.092(3) 0.057(2) 0.0219(19) 0.0029(15) -0.0078(18)
C4 0.050(2) 0.123(3) 0.077(3) 0.038(2) -0.007(2) -0.017(2)
C5 0.055(3) 0.195(5) 0.068(3) 0.058(3) 0.009(2) -0.009(3)
C6 0.080(3) 0.179(5) 0.066(3) 0.022(3) 0.032(2) 0.003(3)
C7 0.070(3) 0.137(3) 0.053(2) 0.004(2) 0.0266(19) 0.004(2)
C8 0.0385(19) 0.101(3) 0.0436(18) 0.0089(18) 0.0093(14) -0.0001(18)
C9 0.0363(18) 0.069(2) 0.0397(16) -0.0020(16) 0.0073(13) 0.0030(15)
C10 0.0439(19) 0.060(2) 0.0428(16) -0.0120(14) 0.0101(14) 0.0036(15)
C11 0.068(2) 0.079(2) 0.046(2) -0.0222(16) 0.0043(17) -0.0036(18)
C12 0.052(2) 0.074(2) 0.0460(19) -0.0118(15) -0.0013(17) -0.0051(17)
C13 0.071(3) 0.125(3) 0.050(2) -0.010(2) -0.011(2) -0.013(2)
C14 0.052(2) 0.123(3) 0.075(3) -0.003(2) -0.017(2) -0.008(2)
C15 0.039(2) 0.081(2) 0.080(2) 0.0003(18) -0.0007(18) -0.0070(17)
C16 0.045(2) 0.063(2) 0.0512(18) -0.0012(15) 0.0012(16) -0.0043(15)
C17 0.042(2) 0.0532(19) 0.0447(17) -0.0043(14) 0.0016(14) 0.0006(14)
C18 0.0396(19) 0.0476(18) 0.0378(15) -0.0023(13) 0.0060(13) 0.0041(13)
C19 0.041(2) 0.056(2) 0.064(2) -0.0119(18) 0.0072(15) 0.0033(15)
C20 0.045(2) 0.054(2) 0.065(2) 0.0059(17) 0.0012(15) 0.0053(15)
C21 0.083(3) 0.060(3) 0.102(3) 0.012(2) -0.004(2) 0.0101(19)
C22 0.082(3) 0.079(3) 0.116(4) 0.035(3) -0.009(3) 0.002(2)
C23 0.061(3) 0.096(3) 0.080(3) 0.039(3) -0.012(2) -0.008(2)
C24 0.050(2) 0.086(3) 0.057(2) 0.0194(18) -0.0074(15) -0.0053(17)
C25 0.0355(18) 0.058(2) 0.0526(19) 0.0125(16) 0.0009(13) 0.0014(15)
C26 0.0302(17) 0.060(2) 0.0412(16) 0.0004(15) -0.0007(13) 0.0024(14)
C27 0.0280(16) 0.0515(18) 0.0350(15) 0.0019(13) 0.0031(12) 0.0051(13)
C28 0.037(2) 0.0486(18) 0.0481(17) 0.0008(14) 0.0041(14) 0.0043(15)
C29 0.0298(16) 0.0490(18) 0.0346(14) -0.0007(13) 0.0017(12) 0.0042(13)
C30 0.0348(18) 0.0443(17) 0.0434(16) 0.0042(14) 0.0009(14) 0.0039(13)
C31 0.044(2) 0.059(2) 0.0431(16) 0.0042(14) 0.0000(15) 0.0035(16)
C32 0.040(2) 0.071(2) 0.065(2) 0.0133(18) -0.0009(16) 0.0045(17)
C33 0.046(2) 0.101(3) 0.105(3) 0.018(2) -0.016(2) 0.0117(19)
C34 0.054(2) 0.067(2) 0.087(2) -0.002(2) -0.004(2) 0.0250(18)
C35 0.064(2) 0.063(2) 0.075(2) -0.0095(17) -0.0038(19) 0.0200(18)
C36 0.039(2) 0.0538(19) 0.0522(18) 0.0016(15) 0.0002(15) 0.0091(15)
C37 0.064(2) 0.059(2) 0.068(2) -0.0201(17) -0.0065(17) 0.0007(17)
C38 0.063(2) 0.079(3) 0.061(2) -0.023(2) -0.0116(18) 0.007(2)
C39 0.118(4) 0.103(3) 0.059(2) -0.020(2) 0.001(2) -0.010(3)
C40 0.175(5) 0.142(5) 0.070(3) -0.012(3) 0.002(3) -0.041(4)
C41 0.114(4) 0.215(7) 0.081(4) -0.038(5) 0.015(3) -0.023(5)
C42 0.104(4) 0.191(6) 0.086(4) -0.050(4) 0.005(3) 0.041(4)
C43 0.086(3) 0.121(3) 0.079(3) -0.038(2) -0.012(2) 0.026(2)
N1 0.0417(16) 0.0519(15) 0.0541(15) -0.0117(12) -0.0020(12) 0.0074(12)
O1 0.0915(19) 0.0685(17) 0.0856(17) 0.0064(14) 0.0031(14) -0.0204(14)
O2 0.102(2) 0.144(2) 0.0449(13) -0.0326(14) 0.0120(13) -0.0181(16)
O3 0.0917(18) 0.0597(15) 0.0862(16) -0.0212(13) 0.0198(13) 0.0032(12)
O4 0.0625(14) 0.0716(15) 0.0449(11) -0.0037(10) 0.0158(10) 0.0075(11)
O5 0.0397(14) 0.0741(15) 0.0640(13) -0.0126(11) -0.0073(10) 0.0107(11)

loop_
_atom_type_symbol
_atom_type_description
_atom_type_scat_dispersion_real
_atom_type_scat_dispersion_imag
_atom_type_scat_source
C C 0.0033 0.0016 'International Tables Vol C Tables 4.2.6.8 and 6.1.1.4'
H H 0.0000 0.0000 'International Tables Vol C Tables 4.2.6.8 and 6.1.1.4'
N N 0.0061 0.0033 'International Tables Vol C Tables 4.2.6.8 and 6.1.1.4'
O O 0.0106 0.0060 'International Tables Vol C Tables 4.2.6.8 and 6.1.1.4'

loop_
_geom_angle_atom_site_label_1
_geom_angle_atom_site_label_2
_geom_angle_atom_site_label_3
_geom_angle
_geom_angle_site_symmetry_1
_geom_angle_site_symmetry_3
_geom_angle_publ_flag
C9 C1 C2 109.6(2) . . ?
C9 C1 C29 126.0(2) . . ?
C2 C1 C29 124.3(2) . . ?
O1 C2 C3 128.2(3) . . ?
O1 C2 C1 126.9(3) . . ?
C3 C2 C1 105.0(3) . . ?
C8 C3 C4 122.2(3) . . ?
C8 C3 C2 108.0(3) . . ?
C4 C3 C2 129.7(4) . . ?
C3 C4 C5 116.4(4) . . ?
C3 C4 H4 121.8 . . ?
C5 C4 H4 121.8 . . ?
C6 C5 C4 121.6(4) . . ?
C6 C5 H5 119.2 . . ?
C4 C5 H5 119.2 . . ?
C5 C6 C7 121.1(4) . . ?
C5 C6 H6 119.5 . . ?
C7 C6 H6 119.5 . . ?
C8 C7 C6 118.0(4) . . ?
C8 C7 H7 121.0 . . ?
C6 C7 H7 121.0 . . ?
C3 C8 C7 120.7(3) . . ?
C3 C8 C9 108.2(3) . . ?
C7 C8 C9 131.1(3) . . ?
C1 C9 C10 126.0(2) . . ?
C1 C9 C8 109.1(3) . . ?
C10 C9 C8 124.9(3) . . ?
C9 C10 C11 109.8(2) . . ?
C9 C10 C18 112.5(2) . . ?
C11 C10 C18 104.6(2) . . ?
C9 C10 H10 110.0 . . ?
C11 C10 H10 110.0 . . ?
C18 C10 H10 110.0 . . ?
O2 C11 C12 126.3(3) . . ?
O2 C11 C10 125.6(3) . . ?
C12 C11 C10 108.1(2) . . ?
C17 C12 C13 122.2(3) . . ?
C17 C12 C11 109.3(3) . . ?
C13 C12 C11 128.5(3) . . ?
C14 C13 C12 119.0(3) . . ?
C14 C13 H13 120.5 . . ?
C12 C13 H13 120.5 . . ?
C13 C14 C15 119.3(3) . . ?
C13 C14 H14 120.3 . . ?
C15 C14 H14 120.3 . . ?
C16 C15 C14 121.5(3) . . ?
C16 C15 H15 119.3 . . ?
C14 C15 H15 119.3 . . ?
C15 C16 C17 119.1(3) . . ?
C15 C16 H16 120.4 . . ?
C17 C16 H16 120.4 . . ?
C12 C17 C16 118.8(3) . . ?
C12 C17 C18 111.5(2) . . ?
C16 C17 C18 129.6(2) . . ?
C19 C18 C17 104.4(2) . . ?
C19 C18 C27 109.8(2) . . ?
C17 C18 C27 115.7(2) . . ?
C19 C18 C10 109.3(2) . . ?
C17 C18 C10 103.8(2) . . ?
C27 C18 C10 113.4(2) . . ?
O3 C19 C20 121.0(3) . . ?
O3 C19 C18 120.0(3) . . ?
C20 C19 C18 119.0(2) . . ?
C25 C20 C21 119.1(3) . . ?
C25 C20 C19 120.9(3) . . ?
C21 C20 C19 119.9(3) . . ?
C22 C21 C20 120.2(4) . . ?
C22 C21 H21 119.9 . . ?
C20 C21 H21 119.9 . . ?
C23 C22 C21 120.7(4) . . ?
C23 C22 H22 119.7 . . ?
C21 C22 H22 119.7 . . ?
C22 C23 C24 120.1(3) . . ?
C22 C23 H23 120.0 . . ?
C24 C23 H23 120.0 . . ?
C23 C24 C25 120.6(3) . . ?
C23 C24 H24 119.7 . . ?
C25 C24 H24 119.7 . . ?
C24 C25 C20 119.3(3) . . ?
C24 C25 C26 120.0(3) . . ?
C20 C25 C26 120.6(3) . . ?
O4 C26 C25 121.4(2) . . ?
O4 C26 C27 122.6(3) . . ?
C25 C26 C27 115.9(2) . . ?
C26 C27 C18 112.1(2) . . ?
C26 C27 C29 114.4(2) . . ?
C18 C27 C29 116.6(2) . . ?
C26 C27 H27 103.9 . . ?
C18 C27 H27 103.9 . . ?
C29 C27 H27 103.9 . . ?
O5 C28 N1 125.8(3) . . ?
O5 C28 C29 125.1(2) . . ?
N1 C28 C29 109.1(2) . . ?
C1 C29 C30 111.1(2) . . ?
C1 C29 C27 106.0(2) . . ?
C30 C29 C27 121.4(2) . . ?
C1 C29 C28 110.1(2) . . ?
C30 C29 C28 101.1(2) . . ?
C27 C29 C28 106.6(2) . . ?
C31 C30 C36 119.5(3) . . ?
C31 C30 C29 131.7(2) . . ?
C36 C30 C29 108.3(2) . . ?
C30 C31 C32 120.1(3) . . ?
C30 C31 H31 119.9 . . ?
C32 C31 H31 119.9 . . ?
C34 C32 C31 118.5(3) . . ?
C34 C32 C33 121.8(3) . . ?
C31 C32 C33 119.7(3) . . ?
C32 C33 H33A 109.5 . . ?
C32 C33 H33B 109.5 . . ?
H33A C33 H33B 109.5 . . ?
C32 C33 H33C 109.5 . . ?
H33A C33 H33C 109.5 . . ?
H33B C33 H33C 109.5 . . ?
C32 C34 C35 122.7(3) . . ?
C32 C34 H34 118.6 . . ?
C35 C34 H34 118.6 . . ?
C36 C35 C34 117.7(3) . . ?
C36 C35 H35 121.2 . . ?
C34 C35 H35 121.2 . . ?
C35 C36 C30 121.4(3) . . ?
C35 C36 N1 128.1(3) . . ?
C30 C36 N1 110.5(2) . . ?
N1 C37 C38 113.7(3) . . ?
N1 C37 H37A 108.8 . . ?
C38 C37 H37A 108.8 . . ?
N1 C37 H37B 108.8 . . ?
C38 C37 H37B 108.8 . . ?
H37A C37 H37B 107.7 . . ?
C39 C38 C43 119.4(4) . . ?
C39 C38 C37 120.1(3) . . ?
C43 C38 C37 120.5(4) . . ?
C38 C39 C40 120.3(4) . . ?
C38 C39 H39 119.9 . . ?
C40 C39 H39 119.9 . . ?
C41 C40 C39 119.0(5) . . ?
C41 C40 H40 120.5 . . ?
C39 C40 H40 120.5 . . ?
C42 C41 C40 120.5(5) . . ?
C42 C41 H41 119.8 . . ?
C40 C41 H41 119.8 . . ?
C41 C42 C43 120.2(5) . . ?
C41 C42 H42 119.9 . . ?
C43 C42 H42 119.9 . . ?
C38 C43 C42 120.5(5) . . ?
C38 C43 H43 119.7 . . ?
C42 C43 H43 119.7 . . ?
C28 N1 C36 110.9(2) . . ?
C28 N1 C37 123.5(3) . . ?
C36 N1 C37 125.5(2) . . ?

loop_
_geom_bond_atom_site_label_1
_geom_bond_atom_site_label_2
_geom_bond_distance
_geom_bond_site_symmetry_2
_geom_bond_publ_flag
C1 C9 1.327(3) . ?
C1 C2 1.499(4) . ?
C1 C29 1.501(3) . ?
C2 O1 1.207(3) . ?
C2 C3 1.489(4) . ?
C3 C8 1.380(4) . ?
C3 C4 1.381(4) . ?
C4 C5 1.407(5) . ?
C4 H4 0.9300 . ?
C5 C6 1.368(6) . ?
C5 H5 0.9300 . ?
C6 C7 1.390(5) . ?
C6 H6 0.9300 . ?
C7 C8 1.383(4) . ?
C7 H7 0.9300 . ?
C8 C9 1.503(4) . ?
C9 C10 1.487(4) . ?
C10 C11 1.529(4) . ?
C10 C18 1.543(3) . ?
C10 H10 0.9800 . ?
C11 O2 1.219(3) . ?
C11 C12 1.475(4) . ?
C12 C17 1.379(3) . ?
C12 C13 1.380(4) . ?
C13 C14 1.376(4) . ?
C13 H13 0.9300 . ?
C14 C15 1.390(4) . ?
C14 H14 0.9300 . ?
C15 C16 1.382(4) . ?
C15 H15 0.9300 . ?
C16 C17 1.389(4) . ?
C16 H16 0.9300 . ?
C17 C18 1.536(4) . ?
C18 C19 1.533(4) . ?
C18 C27 1.539(3) . ?
C19 O3 1.216(3) . ?
C19 C20 1.483(4) . ?
C20 C25 1.394(4) . ?
C20 C21 1.403(4) . ?
C21 C22 1.370(5) . ?
C21 H21 0.9300 . ?
C22 C23 1.369(5) . ?
C22 H22 0.9300 . ?
C23 C24 1.378(4) . ?
C23 H23 0.9300 . ?
C24 C25 1.390(4) . ?
C24 H24 0.9300 . ?
C25 C26 1.474(4) . ?
C26 O4 1.217(3) . ?
C26 C27 1.507(3) . ?
C27 C29 1.547(3) . ?
C27 H27 0.9800 . ?
C28 O5 1.219(3) . ?
C28 N1 1.354(3) . ?
C28 C29 1.552(4) . ?
C29 C30 1.522(3) . ?
C30 C31 1.369(4) . ?
C30 C36 1.398(4) . ?
C31 C32 1.403(4) . ?
C31 H31 0.9300 . ?
C32 C34 1.374(4) . ?
C32 C33 1.516(4) . ?
C33 H33A 0.9600 . ?
C33 H33B 0.9600 . ?
C33 H33C 0.9600 . ?
C34 C35 1.380(4) . ?
C34 H34 0.9300 . ?
C35 C36 1.376(4) . ?
C35 H35 0.9300 . ?
C36 N1 1.400(3) . ?
C37 N1 1.450(3) . ?
C37 C38 1.507(4) . ?
C37 H37A 0.9700 . ?
C37 H37B 0.9700 . ?
C38 C39 1.365(5) . ?
C38 C43 1.380(5) . ?
C39 C40 1.414(5) . ?
C39 H39 0.9300 . ?
C40 C41 1.382(6) . ?
C40 H40 0.9300 . ?
C41 C42 1.356(6) . ?
C41 H41 0.9300 . ?
C42 C43 1.388(6) . ?
C42 H42 0.9300 . ?
C43 H43 0.9300 . ?
